data_7023649
loop_
_publ_author_name
'Isozaki, Katsuhiro'
'Haga, Yusuke'
'Ogata, Kazuki'
'Naota, Takeshi'
'Takaya, Hikaru'

_publ_section_title
;
 Metal array fabrication based on ultrasound-induced self-assembly of
 metalated dipeptides.
;
_journal_issue 45
_journal_name_full 'Dalton transactions (Cambridge, England : 2003)'
_journal_page_first 15953
_journal_page_last 15966
_journal_paper_doi 10.1039/c3dt51696b
_journal_volume 42
_journal_year 2013
_chemical_formula_moiety 'C27 H25 Cl N O P Pt'
_chemical_formula_sum 'C27 H25 Cl N O P Pt'
_chemical_formula_weight 640.99
_chemical_name_common PtOH2
_space_group_IT_number 61
_symmetry_cell_setting orthorhombic
_symmetry_Int_Tables_number 61
_symmetry_space_group_name_Hall '-P 2ac 2ab'
_symmetry_space_group_name_H-M 'P b c a'
_atom_sites_solution_hydrogens geom
_atom_sites_solution_primary direct
_atom_sites_solution_secondary difmap
_cell_angle_alpha 90.00
_cell_angle_beta 90.00
_cell_angle_gamma 90.00
_cell_formula_units_Z 8
_cell_length_a 27.878(5)
_cell_length_b 17.866(3)
_cell_length_c 9.5315(17)
_cell_measurement_reflns_used 13322
_cell_measurement_temperature 296(2)
_cell_measurement_theta_max 27.09
_cell_measurement_theta_min 0.72
_cell_volume 4747.3(14)
_computing_cell_refinement 'RAPID AUTO'
_computing_data_collection 'RAPID AUTO (Rigaku, ????)'
_computing_data_reduction 'RAPID AUTO'
_computing_molecular_graphics 'CrystalStructure 4.0'
_computing_publication_material 'CrystalStructure 4.0 (Rigaku, 2010)'
_computing_structure_refinement 'SHELXL97 (Sheldrick, 2008)'
_computing_structure_solution 'SHELXS97 (Sheldrick, 2008)'
_diffrn_ambient_temperature 296(2)
_diffrn_detector_area_resol_mean 14.706
_diffrn_measured_fraction_theta_full 0.984
_diffrn_measured_fraction_theta_max 0.984
_diffrn_measurement_device_type 'Rigaku R-Axis IV'
_diffrn_measurement_method \w
_diffrn_radiation_monochromator graphite
_diffrn_radiation_source 'fine-focus sealed tube'
_diffrn_radiation_type synchrotron
_diffrn_radiation_wavelength 0.69980
_diffrn_reflns_av_R_equivalents 0.0453
_diffrn_reflns_av_sigmaI/netI 0.0318
_diffrn_reflns_limit_h_max 34
_diffrn_reflns_limit_h_min -35
_diffrn_reflns_limit_k_max 21
_diffrn_reflns_limit_k_min -22
_diffrn_reflns_limit_l_max 12
_diffrn_reflns_limit_l_min -11
_diffrn_reflns_number 28018
_diffrn_reflns_theta_full 27.03
_diffrn_reflns_theta_max 27.03
_diffrn_reflns_theta_min 1.44
_diffrn_standards_number 0
_exptl_absorpt_coefficient_mu 6.111
_exptl_absorpt_correction_T_max 0.5801
_exptl_absorpt_correction_T_min 0.5801
_exptl_absorpt_correction_type multi-scan
_exptl_absorpt_process_details 'ABSCOR(Rigaku, 1995)'
_exptl_crystal_colour yellow
_exptl_crystal_density_diffrn 1.794
_exptl_crystal_density_method 'not measured'
_exptl_crystal_description block
_exptl_crystal_F_000 2496
_exptl_crystal_size_max 0.05
_exptl_crystal_size_mid 0.02
_exptl_crystal_size_min 0.02
_refine_diff_density_max 1.564
_refine_diff_density_min -1.125
_refine_diff_density_rms 0.150
_refine_ls_extinction_method none
_refine_ls_goodness_of_fit_ref 1.037
_refine_ls_hydrogen_treatment mixed
_refine_ls_matrix_type full
_refine_ls_number_parameters 290
_refine_ls_number_reflns 5358
_refine_ls_number_restraints 0
_refine_ls_restrained_S_all 1.037
_refine_ls_R_factor_all 0.0281
_refine_ls_R_factor_gt 0.0244
_refine_ls_shift/su_max 0.005
_refine_ls_shift/su_mean 0.000
_refine_ls_structure_factor_coef Fsqd
_refine_ls_weighting_details 'calc w=1/[\s^2^(Fo^2^)+(0.0337P)^2^+5.2465P] where P=(Fo^2^+2Fc^2^)/3'
_refine_ls_weighting_scheme calc
_refine_ls_wR_factor_gt 0.0589
_refine_ls_wR_factor_ref 0.0608
_reflns_number_gt 4853
_reflns_number_total 5358
_reflns_threshold_expression >2sigma(I)
_cod_data_source_file c3dt51696b.txt
_cod_data_source_block PtOH2_2
_cod_original_cell_volume 4747.3(15)
_cod_database_code 7023649

loop_
_symmetry_equiv_pos_as_xyz
'x, y, z'
'-x+1/2, y+1/2, z'
'x, -y+1/2, z+1/2'
'-x+1/2, -y, z+1/2'
'-x, -y, -z'
'x-1/2, -y-1/2, -z'
'-x, y-1/2, -z-1/2'
'x-1/2, y, -z-1/2'

loop_
_atom_site_label
_atom_site_type_symbol
_atom_site_fract_x
_atom_site_fract_y
_atom_site_fract_z
_atom_site_U_iso_or_equiv
_atom_site_adp_type
_atom_site_occupancy
_atom_site_symmetry_multiplicity
_atom_site_calc_flag
_atom_site_refinement_flags
Pt1 Pt 0.115094(3) 1.040847(5) 0.278756(11) 0.00802(5) Uani 1 1 d .
Cl1 Cl 0.14478(3) 1.11321(4) 0.46881(8) 0.01797(15) Uani 1 1 d .
P1 P 0.13084(2) 0.93339(4) 0.38910(7) 0.00774(13) Uani 1 1 d .
O1 O 0.17494(7) 1.21940(11) 0.0213(2) 0.0173(4) Uani 1 1 d .
H1 H 0.1704 1.2590 -0.0202 0.021 Uiso 1 1 calc R
N1 N 0.09974(8) 1.13745(12) 0.1629(3) 0.0119(5) Uani 1 1 d .
C1 C 0.08604(9) 0.99353(14) 0.1083(3) 0.0103(5) Uani 1 1 d .
C2 C 0.07202(10) 1.04678(14) 0.0056(3) 0.0128(6) Uani 1 1 d .
C3 C 0.04976(10) 1.02710(16) -0.1200(3) 0.0165(6) Uani 1 1 d .
H3 H 0.0411 1.0640 -0.1841 0.020 Uiso 1 1 calc R
C4 C 0.04052(10) 0.95299(16) -0.1490(3) 0.0159(6) Uani 1 1 d .
H4 H 0.0258 0.9393 -0.2328 0.019 Uiso 1 1 calc R
C5 C 0.05341(10) 0.89927(16) -0.0517(3) 0.0155(6) Uani 1 1 d .
H5 H 0.0473 0.8491 -0.0708 0.019 Uiso 1 1 calc R
C6 C 0.07539(10) 0.91889(15) 0.0746(3) 0.0136(5) Uani 1 1 d .
H6 H 0.0832 0.8814 0.1383 0.016 Uiso 1 1 calc R
C7 C 0.08122(9) 1.12355(15) 0.0428(3) 0.0145(6) Uani 1 1 d .
H7 H 0.0739 1.1622 -0.0190 0.017 Uiso 1 1 calc R
C8 C 0.11253(9) 1.21438(16) 0.1977(3) 0.0142(6) Uani 1 1 d .
H8A H 0.1064 1.2234 0.2964 0.017 Uiso 1 1 calc R
H8B H 0.0928 1.2486 0.1436 0.017 Uiso 1 1 calc R
C9 C 0.16494(10) 1.22909(14) 0.1664(3) 0.0145(6) Uani 1 1 d .
H9A H 0.1730 1.2798 0.1940 0.017 Uiso 1 1 calc R
H9B H 0.1847 1.1950 0.2207 0.017 Uiso 1 1 calc R
C10 C 0.16097(9) 0.86453(15) 0.2796(3) 0.0091(5) Uani 1 1 d .
C11 C 0.18930(9) 0.89068(15) 0.1704(3) 0.0128(5) Uani 1 1 d .
H11 H 0.1894 0.9415 0.1490 0.015 Uiso 1 1 calc R
C12 C 0.21746(10) 0.84210(16) 0.0929(3) 0.0164(6) Uani 1 1 d .
H12 H 0.2365 0.8603 0.0205 0.020 Uiso 1 1 calc R
C13 C 0.21715(9) 0.76617(15) 0.1237(3) 0.0155(6) Uani 1 1 d .
H13 H 0.2361 0.7333 0.0720 0.019 Uiso 1 1 calc R
C14 C 0.18860(10) 0.73952(16) 0.2314(3) 0.0144(6) Uani 1 1 d .
H14 H 0.1881 0.6886 0.2514 0.017 Uiso 1 1 calc R
C15 C 0.16072(10) 0.78852(15) 0.3098(3) 0.0123(5) Uani 1 1 d .
H15 H 0.1418 0.7704 0.3828 0.015 Uiso 1 1 calc R
C16 C 0.07771(9) 0.88859(14) 0.4617(3) 0.0109(5) Uani 1 1 d .
C17 C 0.03247(10) 0.91399(16) 0.4211(3) 0.0144(6) Uani 1 1 d .
H17 H 0.0298 0.9534 0.3577 0.017 Uiso 1 1 calc R
C18 C -0.00856(10) 0.88048(18) 0.4752(3) 0.0211(6) Uani 1 1 d .
H18 H -0.0387 0.8977 0.4485 0.025 Uiso 1 1 calc R
C19 C -0.00474(11) 0.82176(17) 0.5683(3) 0.0229(7) Uani 1 1 d .
H19 H -0.0323 0.7990 0.6028 0.027 Uiso 1 1 calc R
C20 C 0.03979(11) 0.79651(16) 0.6109(3) 0.0197(6) Uani 1 1 d .
H20 H 0.0422 0.7569 0.6737 0.024 Uiso 1 1 calc R
C21 C 0.08099(10) 0.83070(14) 0.5593(3) 0.0140(6) Uani 1 1 d .
H21 H 0.1110 0.8148 0.5902 0.017 Uiso 1 1 calc R
C22 C 0.17157(10) 0.93988(14) 0.5383(3) 0.0103(5) Uani 1 1 d .
C23 C 0.15495(11) 0.96620(14) 0.6669(3) 0.0149(6) Uani 1 1 d .
H23 H 0.1228 0.9787 0.6773 0.018 Uiso 1 1 calc R
C24 C 0.18616(12) 0.97385(17) 0.7796(3) 0.0172(6) Uani 1 1 d .
H24 H 0.1748 0.9907 0.8658 0.021 Uiso 1 1 calc R
C25 C 0.23431(13) 0.95624(15) 0.7629(4) 0.0185(7) Uani 1 1 d .
H25 H 0.2554 0.9615 0.8379 0.022 Uiso 1 1 calc R
C26 C 0.25101(10) 0.93104(14) 0.6354(3) 0.0154(6) Uani 1 1 d .
H26 H 0.2834 0.9197 0.6247 0.019 Uiso 1 1 calc R
C27 C 0.22009(9) 0.92243(14) 0.5233(3) 0.0109(5) Uani 1 1 d .
H27 H 0.2316 0.9050 0.4378 0.013 Uiso 1 1 calc R

loop_
_atom_site_aniso_label
_atom_site_aniso_U_11
_atom_site_aniso_U_22
_atom_site_aniso_U_33
_atom_site_aniso_U_23
_atom_site_aniso_U_13
_atom_site_aniso_U_12
Pt1 0.00814(7) 0.00536(7) 0.01056(8) 0.00004(3) -0.00090(4) 0.00049(3)
Cl1 0.0287(4) 0.0086(3) 0.0166(4) -0.0023(2) -0.0060(3) -0.0019(2)
P1 0.0077(3) 0.0065(3) 0.0090(3) 0.0001(2) -0.0006(3) -0.0005(2)
O1 0.0217(10) 0.0147(9) 0.0155(11) 0.0031(8) 0.0032(8) 0.0001(8)
N1 0.0103(10) 0.0067(10) 0.0186(13) 0.0028(9) 0.0015(10) 0.0016(8)
C1 0.0070(11) 0.0113(12) 0.0127(14) -0.0002(11) 0.0010(10) 0.0015(9)
C2 0.0106(12) 0.0138(13) 0.0140(15) 0.0016(10) -0.0010(11) 0.0000(9)
C3 0.0155(13) 0.0215(14) 0.0123(15) 0.0039(12) -0.0018(11) 0.0028(11)
C4 0.0118(13) 0.0241(15) 0.0119(16) -0.0020(11) -0.0024(11) -0.0001(10)
C5 0.0144(13) 0.0150(13) 0.0172(15) -0.0044(11) -0.0007(11) -0.0003(10)
C6 0.0145(13) 0.0121(12) 0.0143(15) 0.0004(11) -0.0035(11) 0.0005(10)
C7 0.0133(12) 0.0129(12) 0.0173(15) 0.0083(11) -0.0014(11) 0.0028(10)
C8 0.0147(13) 0.0087(13) 0.0193(16) 0.0018(11) -0.0008(11) 0.0024(9)
C9 0.0175(13) 0.0089(12) 0.0171(15) 0.0019(11) 0.0004(12) -0.0003(10)
C10 0.0089(12) 0.0108(12) 0.0076(14) -0.0022(9) -0.0024(9) -0.0004(9)
C11 0.0133(12) 0.0100(12) 0.0149(14) -0.0001(11) 0.0011(11) -0.0006(9)
C12 0.0152(13) 0.0175(13) 0.0164(16) -0.0001(12) 0.0025(11) -0.0009(10)
C13 0.0125(12) 0.0174(14) 0.0167(15) -0.0057(11) -0.0019(11) 0.0034(10)
C14 0.0172(14) 0.0082(12) 0.0178(16) -0.0012(11) -0.0039(11) 0.0031(10)
C15 0.0151(13) 0.0107(12) 0.0111(14) -0.0002(10) -0.0006(10) 0.0001(10)
C16 0.0111(12) 0.0094(12) 0.0122(14) -0.0042(10) 0.0013(10) -0.0006(9)
C17 0.0127(12) 0.0166(13) 0.0140(15) -0.0018(11) 0.0007(11) 0.0011(10)
C18 0.0102(12) 0.0306(16) 0.0225(17) -0.0069(14) 0.0008(12) -0.0044(11)
C19 0.0187(14) 0.0249(15) 0.0251(17) -0.0072(13) 0.0072(13) -0.0128(12)
C20 0.0240(15) 0.0143(13) 0.0209(16) -0.0013(12) 0.0069(13) -0.0069(11)
C21 0.0140(13) 0.0120(12) 0.0161(15) -0.0015(11) 0.0009(11) -0.0011(10)
C22 0.0150(12) 0.0061(11) 0.0099(14) 0.0011(10) -0.0029(10) -0.0018(9)
C23 0.0167(13) 0.0120(12) 0.0160(16) 0.0010(11) 0.0025(12) -0.0011(10)
C24 0.0285(17) 0.0140(13) 0.0091(16) -0.0026(11) -0.0012(12) -0.0041(12)
C25 0.0239(17) 0.0111(14) 0.0205(17) 0.0032(11) -0.0121(13) -0.0065(11)
C26 0.0139(13) 0.0085(12) 0.0239(17) 0.0034(11) -0.0060(11) -0.0022(10)
C27 0.0126(12) 0.0060(11) 0.0142(14) 0.0034(10) 0.0007(10) -0.0023(9)

loop_
_atom_type_symbol
_atom_type_description
_atom_type_scat_dispersion_real
_atom_type_scat_dispersion_imag
_atom_type_scat_source
C C 0.0033 0.0016 'International Tables Vol C Tables 4.2.6.8 and 6.1.1.4'
H H 0.0000 0.0000 'International Tables Vol C Tables 4.2.6.8 and 6.1.1.4'
O O 0.0106 0.0060 'International Tables Vol C Tables 4.2.6.8 and 6.1.1.4'
N N 0.0061 0.0033 'International Tables Vol C Tables 4.2.6.8 and 6.1.1.4'
Cl Cl 0.1484 0.1585 'International Tables Vol C Tables 4.2.6.8 and 6.1.1.4'
P P 0.1023 0.0942 'International Tables Vol C Tables 4.2.6.8 and 6.1.1.4'
Pt Pt -1.7033 8.3905 'International Tables Vol C Tables 4.2.6.8 and 6.1.1.4'

loop_
_geom_angle_atom_site_label_1
_geom_angle_atom_site_label_2
_geom_angle_atom_site_label_3
_geom_angle
C1 Pt1 N1 80.63(10)
C1 Pt1 P1 95.66(8)
N1 Pt1 P1 176.14(7)
C1 Pt1 Cl1 171.80(8)
N1 Pt1 Cl1 91.43(7)
P1 Pt1 Cl1 92.31(3)
C10 P1 C16 107.25(12)
C10 P1 C22 101.72(12)
C16 P1 C22 103.77(13)
C10 P1 Pt1 113.70(9)
C16 P1 Pt1 113.40(9)
C22 P1 Pt1 115.80(8)
C9 O1 H1 109.5
C7 N1 C8 119.0(2)
C7 N1 Pt1 113.23(18)
C8 N1 Pt1 127.38(19)
C6 C1 C2 114.8(3)
C6 C1 Pt1 132.3(2)
C2 C1 Pt1 112.83(19)
C3 C2 C1 123.1(2)
C3 C2 C7 122.1(3)
C1 C2 C7 114.8(3)
C4 C3 C2 119.9(3)
C4 C3 H3 120.1
C2 C3 H3 120.1
C3 C4 C5 119.0(3)
C3 C4 H4 120.5
C5 C4 H4 120.5
C4 C5 C6 121.2(3)
C4 C5 H5 119.4
C6 C5 H5 119.4
C5 C6 C1 122.0(3)
C5 C6 H6 119.0
C1 C6 H6 119.0
N1 C7 C2 118.5(2)
N1 C7 H7 120.8
C2 C7 H7 120.8
N1 C8 C9 110.8(2)
N1 C8 H8A 109.5
C9 C8 H8A 109.5
N1 C8 H8B 109.5
C9 C8 H8B 109.5
H8A C8 H8B 108.1
O1 C9 C8 111.1(2)
O1 C9 H9A 109.4
C8 C9 H9A 109.4
O1 C9 H9B 109.4
C8 C9 H9B 109.4
H9A C9 H9B 108.0
C11 C10 C15 119.2(2)
C11 C10 P1 117.7(2)
C15 C10 P1 122.7(2)
C12 C11 C10 120.8(2)
C12 C11 H11 119.6
C10 C11 H11 119.6
C11 C12 C13 119.8(3)
C11 C12 H12 120.1
C13 C12 H12 120.1
C14 C13 C12 119.8(3)
C14 C13 H13 120.1
C12 C13 H13 120.1
C13 C14 C15 120.3(3)
C13 C14 H14 119.9
C15 C14 H14 119.9
C10 C15 C14 120.1(3)
C10 C15 H15 119.9
C14 C15 H15 119.9
C21 C16 C17 119.1(2)
C21 C16 P1 121.8(2)
C17 C16 P1 119.2(2)
C18 C17 C16 120.0(3)
C18 C17 H17 120.0
C16 C17 H17 120.0
C19 C18 C17 120.2(3)
C19 C18 H18 119.9
C17 C18 H18 119.9
C18 C19 C20 120.5(3)
C18 C19 H19 119.8
C20 C19 H19 119.8
C19 C20 C21 119.6(3)
C19 C20 H20 120.2
C21 C20 H20 120.2
C20 C21 C16 120.5(3)
C20 C21 H21 119.7
C16 C21 H21 119.7
C23 C22 C27 119.2(3)
C23 C22 P1 120.1(2)
C27 C22 P1 120.6(2)
C24 C23 C22 120.4(3)
C24 C23 H23 119.8
C22 C23 H23 119.8
C25 C24 C23 119.6(3)
C25 C24 H24 120.2
C23 C24 H24 120.2
C26 C25 C24 120.2(3)
C26 C25 H25 119.9
C24 C25 H25 119.9
C25 C26 C27 120.5(3)
C25 C26 H26 119.7
C27 C26 H26 119.7
C26 C27 C22 120.0(3)
C26 C27 H27 120.0
C22 C27 H27 120.0

loop_
_geom_bond_atom_site_label_1
_geom_bond_atom_site_label_2
_geom_bond_distance
Pt1 C1 2.002(3)
Pt1 N1 2.093(2)
Pt1 P1 2.2327(7)
Pt1 Cl1 2.3744(7)
P1 C10 1.819(3)
P1 C16 1.820(3)
P1 C22 1.824(3)
O1 C9 1.421(4)
O1 H1 0.8200
N1 C7 1.280(4)
N1 C8 1.458(4)
C1 C6 1.404(4)
C1 C2 1.420(4)
C2 C3 1.394(4)
C2 C7 1.440(4)
C3 C4 1.377(4)
C3 H3 0.9300
C4 C5 1.382(4)
C4 H4 0.9300
C5 C6 1.396(4)
C5 H5 0.9300
C6 H6 0.9300
C7 H7 0.9300
C8 C9 1.514(4)
C8 H8A 0.9700
C8 H8B 0.9700
C9 H9A 0.9700
C9 H9B 0.9700
C10 C11 1.388(4)
C10 C15 1.388(4)
C11 C12 1.384(4)
C11 H11 0.9300
C12 C13 1.388(4)
C12 H12 0.9300
C13 C14 1.384(4)
C13 H13 0.9300
C14 C15 1.389(4)
C14 H14 0.9300
C15 H15 0.9300
C16 C21 1.394(4)
C16 C17 1.395(4)
C17 C18 1.390(4)
C17 H17 0.9300
C18 C19 1.378(5)
C18 H18 0.9300
C19 C20 1.382(4)
C19 H19 0.9300
C20 C21 1.391(4)
C20 H20 0.9300
C21 H21 0.9300
C22 C23 1.392(4)
C22 C27 1.395(4)
C23 C24 1.390(4)
C23 H23 0.9300
C24 C25 1.388(5)
C24 H24 0.9300
C25 C26 1.377(5)
C25 H25 0.9300
C26 C27 1.381(4)
C26 H26 0.9300
C27 H27 0.9300

loop_
_geom_hbond_atom_site_label_D
_geom_hbond_atom_site_label_H
_geom_hbond_atom_site_label_A
_geom_hbond_site_symmetry_A
_geom_hbond_distance_DA
_geom_hbond_distance_DH
_geom_hbond_distance_HA
_geom_hbond_angle_DHA
_geom_hbond_publ_flag
O1 H1 Cl1 3_574 3.147 0.820 2.395 152.8 no

loop_
_geom_torsion_atom_site_label_1
_geom_torsion_atom_site_label_2
_geom_torsion_atom_site_label_3
_geom_torsion_atom_site_label_4
_geom_torsion
C1 Pt1 P1 C10 48.47(12)
N1 Pt1 P1 C10 32.4(9)
Cl1 Pt1 P1 C10 -133.44(10)
C1 Pt1 P1 C16 -74.41(12)
N1 Pt1 P1 C16 -90.5(9)
Cl1 Pt1 P1 C16 103.68(10)
C1 Pt1 P1 C22 165.77(12)
N1 Pt1 P1 C22 149.7(9)
Cl1 Pt1 P1 C22 -16.14(10)
C1 Pt1 N1 C7 -1.6(2)
P1 Pt1 N1 C7 14.7(11)
Cl1 Pt1 N1 C7 -179.50(19)
C1 Pt1 N1 C8 -174.3(2)
P1 Pt1 N1 C8 -158.1(8)
Cl1 Pt1 N1 C8 7.7(2)
N1 Pt1 C1 C6 -176.3(3)
P1 Pt1 C1 C6 4.8(3)
Cl1 Pt1 C1 C6 -161.7(4)
N1 Pt1 C1 C2 0.77(19)
P1 Pt1 C1 C2 -178.15(18)
Cl1 Pt1 C1 C2 15.4(7)
C6 C1 C2 C3 -0.5(4)
Pt1 C1 C2 C3 -178.1(2)
C6 C1 C2 C7 177.6(2)
Pt1 C1 C2 C7 0.0(3)
C1 C2 C3 C4 -0.1(4)
C7 C2 C3 C4 -178.2(3)
C2 C3 C4 C5 0.4(4)
C3 C4 C5 C6 0.1(4)
C4 C5 C6 C1 -0.8(4)
C2 C1 C6 C5 1.0(4)
Pt1 C1 C6 C5 178.0(2)
C8 N1 C7 C2 175.5(2)
Pt1 N1 C7 C2 2.1(3)
C3 C2 C7 N1 176.7(3)
C1 C2 C7 N1 -1.4(4)
C7 N1 C8 C9 -95.3(3)
Pt1 N1 C8 C9 77.1(3)
N1 C8 C9 O1 61.5(3)
C16 P1 C10 C11 153.8(2)
C22 P1 C10 C11 -97.6(2)
Pt1 P1 C10 C11 27.6(2)
C16 P1 C10 C15 -33.1(3)
C22 P1 C10 C15 75.5(2)
Pt1 P1 C10 C15 -159.3(2)
C15 C10 C11 C12 -0.7(4)
P1 C10 C11 C12 172.7(2)
C10 C11 C12 C13 0.6(4)
C11 C12 C13 C14 0.1(4)
C12 C13 C14 C15 -0.7(4)
C11 C10 C15 C14 0.0(4)
P1 C10 C15 C14 -173.0(2)
C13 C14 C15 C10 0.6(4)
C10 P1 C16 C21 67.9(2)
C22 P1 C16 C21 -39.2(2)
Pt1 P1 C16 C21 -165.70(19)
C10 P1 C16 C17 -113.6(2)
C22 P1 C16 C17 139.3(2)
Pt1 P1 C16 C17 12.8(2)
C21 C16 C17 C18 -1.5(4)
P1 C16 C17 C18 179.9(2)
C16 C17 C18 C19 -0.5(4)
C17 C18 C19 C20 1.2(5)
C18 C19 C20 C21 0.0(5)
C19 C20 C21 C16 -2.1(4)
C17 C16 C21 C20 2.8(4)
P1 C16 C21 C20 -178.7(2)
C10 P1 C22 C23 -158.0(2)
C16 P1 C22 C23 -46.7(2)
Pt1 P1 C22 C23 78.2(2)
C10 P1 C22 C27 25.4(2)
C16 P1 C22 C27 136.7(2)
Pt1 P1 C22 C27 -98.4(2)
C27 C22 C23 C24 -1.1(4)
P1 C22 C23 C24 -177.7(2)
C22 C23 C24 C25 1.1(4)
C23 C24 C25 C26 -0.3(4)
C24 C25 C26 C27 -0.5(4)
C25 C26 C27 C22 0.5(4)
C23 C22 C27 C26 0.3(4)
P1 C22 C27 C26 176.86(19)
